data_2212608
loop_
_publ_author_name
'Fan, Ying-Ju'
'Wang, Le'
'Ma, Jian-Ping'
'Sun, Zhong-Xi'

_publ_section_title
Dichloro(ethanol-\k<i>O</i>){(<i>E</i>)-1-[1-(2-pyridyl)ethylidene]thiosemicarbazonato-\k^3^<i>N</i>,<i>N</i>',<i>S</i>}indium(III)
_journal_coeditor_code HY2043
_journal_issue 3
_journal_name_full 'Acta Crystallographica Section E'
_journal_page_first m845
_journal_page_last m846
_journal_paper_doi 10.1107/S1600536807006290
_journal_volume 63
_journal_year 2007
_chemical_formula_iupac '[In (C8 H9 N4 S) Cl2 (C2 H6 O)]'
_chemical_formula_moiety 'C10 H15 Cl2 In N4 O S'
_chemical_formula_sum 'C10 H15 Cl2 In N4 O S'
_chemical_formula_weight 425.04
_chemical_name_systematic
;
Dichloro(ethanol-\kO){(E)-1-[1-(2-pyridyl)ethylidene]thiosemicarbazonato-
\k^3^N,N',S}indium(III)
;
_space_group_IT_number 14
_symmetry_cell_setting monoclinic
_symmetry_space_group_name_Hall '-P 2yn'
_symmetry_space_group_name_H-M 'P 1 21/n 1'
_atom_sites_solution_hydrogens geom
_atom_sites_solution_primary direct
_atom_sites_solution_secondary difmap
_audit_creation_method SHELXL-97
_cell_angle_alpha 90.00
_cell_angle_beta 101.012(2)
_cell_angle_gamma 90.00
_cell_formula_units_Z 4
_cell_length_a 7.1651(12)
_cell_length_b 13.331(2)
_cell_length_c 16.269(3)
_cell_measurement_reflns_used 4444
_cell_measurement_temperature 298(2)
_cell_measurement_theta_max 28.10
_cell_measurement_theta_min 2.55
_cell_volume 1525.4(4)
_computing_cell_refinement 'SAINT (Bruker, 1997)'
_computing_data_collection 'SMART (Bruker, 1997)'
_computing_data_reduction SAINT
_computing_molecular_graphics 'SHELXTL (Bruker, 2001)'
_computing_publication_material SHELXTL
_computing_structure_refinement 'SHELXL97 (Sheldrick, 1997)'
_computing_structure_solution 'SHELXS97 (Sheldrick, 1997)'
_diffrn_ambient_temperature 298(2)
_diffrn_measured_fraction_theta_full 0.997
_diffrn_measured_fraction_theta_max 0.997
_diffrn_measurement_device_type 'Bruker SMART APEX CCD area-detector'
_diffrn_measurement_method '\f and \w'
_diffrn_radiation_monochromator graphite
_diffrn_radiation_source 'fine-focus sealed tube'
_diffrn_radiation_type MoK\a
_diffrn_radiation_wavelength 0.71073
_diffrn_reflns_av_R_equivalents 0.0368
_diffrn_reflns_av_sigmaI/netI 0.0422
_diffrn_reflns_limit_h_max 6
_diffrn_reflns_limit_h_min -8
_diffrn_reflns_limit_k_max 16
_diffrn_reflns_limit_k_min -16
_diffrn_reflns_limit_l_max 19
_diffrn_reflns_limit_l_min -17
_diffrn_reflns_number 7787
_diffrn_reflns_theta_full 25.49
_diffrn_reflns_theta_max 25.49
_diffrn_reflns_theta_min 1.99
_exptl_absorpt_coefficient_mu 2.033
_exptl_absorpt_correction_T_max 0.8708
_exptl_absorpt_correction_T_min 0.4357
_exptl_absorpt_correction_type multi-scan
_exptl_absorpt_process_details '(SADABS; Bruker, 1997)'
_exptl_crystal_colour yellow
_exptl_crystal_density_diffrn 1.851
_exptl_crystal_density_method 'not measured'
_exptl_crystal_description plate
_exptl_crystal_F_000 840
_exptl_crystal_size_max 0.49
_exptl_crystal_size_mid 0.37
_exptl_crystal_size_min 0.07
_refine_diff_density_max 0.438
_refine_diff_density_min -0.572
_refine_ls_extinction_method none
_refine_ls_goodness_of_fit_ref 1.048
_refine_ls_hydrogen_treatment constr
_refine_ls_matrix_type full
_refine_ls_number_parameters 174
_refine_ls_number_reflns 2832
_refine_ls_number_restraints 0
_refine_ls_restrained_S_all 1.048
_refine_ls_R_factor_all 0.0330
_refine_ls_R_factor_gt 0.0294
_refine_ls_shift/su_max 0.000
_refine_ls_shift/su_mean 0.000
_refine_ls_structure_factor_coef Fsqd
_refine_ls_weighting_details 'calc w=1/[\s^2^(Fo^2^)+(0.0298P)^2^+0.5409P] where P=(Fo^2^+2Fc^2^)/3'
_refine_ls_weighting_scheme calc
_refine_ls_wR_factor_gt 0.0680
_refine_ls_wR_factor_ref 0.0700
_reflns_number_gt 2555
_reflns_number_total 2832
_reflns_threshold_expression I>2\s(I)
_cod_data_source_file hy2043.cif
_cod_data_source_block I
_cod_depositor_comments
;
The following automatic conversions were performed:
'_symmetry_cell_setting' value 'Monoclinic' changed to 'monoclinic'
according to '/home/saulius/struct/CIF-dictionaries/cif_core.dic'
dictionary named 'cif_core.dic' version 2.4.1 from 2010-06-29.

Automatic conversion script
Id: cif_fix_enum 1527 2010-12-29 10:47:43Z saulius 

The following automatic conversions were performed:

'_symmetry_cell_setting' value 'Monoclinic' changed to 'monoclinic'
according to /home/saulius/struct/CIF-dictionaries/cif_core.dic
dictionary named 'cif_core.dic' version 2.4.1 from 2010-06-29.

Automatic conversion script
Id: cif_fix_values 1715 2011-07-08 13:25:40Z adriana 
;
_cod_original_cell_volume 1525.3(4)
_cod_original_sg_symbol_H-M 'P 21/n'
_cod_database_code 2212608
_cod_database_fobs_code 2212608

loop_
_symmetry_equiv_pos_as_xyz
'x, y, z'
'-x+1/2, y+1/2, -z+1/2'
'-x, -y, -z'
'x-1/2, -y-1/2, z-1/2'

loop_
_atom_site_type_symbol
_atom_site_label
_atom_site_fract_x
_atom_site_fract_y
_atom_site_fract_z
_atom_site_U_iso_or_equiv
_atom_site_adp_type
_atom_site_calc_flag
_atom_site_refinement_flags
_atom_site_occupancy
In In1 0.41828(3) 0.213470(16) 0.199943(12) 0.02607(10) Uani d . 1
N N1 0.3136(4) 0.08807(19) 0.11022(15) 0.0298(6) Uani d . 1
N N2 0.4097(3) 0.27106(17) 0.06922(15) 0.0238(5) Uani d . 1
N N3 0.4547(4) 0.36871(18) 0.05459(15) 0.0273(6) Uani d . 1
N N4 0.5590(4) 0.51670(19) 0.11290(16) 0.0397(7) Uani d . 1
H H4A 0.5559 0.5396 0.0632 0.048 Uiso calc R 1
H H4B 0.5950 0.5548 0.1557 0.048 Uiso calc R 1
C C1 0.2727(5) -0.0035(2) 0.1341(2) 0.0386(8) Uani d . 1
H H1 0.2767 -0.0155 0.1907 0.046 Uiso calc R 1
C C2 0.2246(5) -0.0812(3) 0.0781(2) 0.0420(8) Uani d . 1
H H2 0.1972 -0.1446 0.0964 0.050 Uiso calc R 1
C C3 0.2183(5) -0.0623(3) -0.0049(2) 0.0396(8) Uani d . 1
H H3 0.1864 -0.1133 -0.0441 0.048 Uiso calc R 1
C C4 0.2593(5) 0.0325(2) -0.0305(2) 0.0330(7) Uani d . 1
H H4 0.2537 0.0459 -0.0870 0.040 Uiso calc R 1
C C5 0.3087(4) 0.1076(2) 0.02832(18) 0.0261(7) Uani d . 1
C C6 0.3595(4) 0.2112(2) 0.00661(19) 0.0274(7) Uani d . 1
C C7 0.3501(6) 0.2428(3) -0.0818(2) 0.0444(9) Uani d . 1
H H7A 0.2503 0.2912 -0.0970 0.067 Uiso calc R 1
H H7B 0.3248 0.1854 -0.1179 0.067 Uiso calc R 1
H H7C 0.4693 0.2721 -0.0876 0.067 Uiso calc R 1
C C8 0.5083(4) 0.4226(2) 0.12352(18) 0.0270(7) Uani d . 1
C C9 0.0112(6) 0.3574(3) 0.1402(3) 0.0558(11) Uani d . 1
H H9A 0.1068 0.4095 0.1531 0.067 Uiso calc R 1
H H9B -0.0896 0.3722 0.1706 0.067 Uiso calc R 1
C C10 -0.0663(7) 0.3582(4) 0.0507(3) 0.0785(15) Uani d . 1
H H10A 0.0325 0.3423 0.0205 0.118 Uiso calc R 1
H H10B -0.1164 0.4236 0.0345 0.118 Uiso calc R 1
H H10C -0.1661 0.3094 0.0382 0.118 Uiso calc R 1
H H1A 0.0153 0.2283 0.1846 0.094 Uiso d R 1
Cl Cl1 0.74400(12) 0.13897(6) 0.21217(5) 0.0371(2) Uani d . 1
Cl Cl2 0.33949(15) 0.14450(7) 0.32404(5) 0.0484(2) Uani d . 1
O O1 0.0953(4) 0.2618(2) 0.16787(18) 0.0533(7) Uani d . 1
S S1 0.52113(12) 0.38835(6) 0.22825(5) 0.0329(2) Uani d . 1

loop_
_atom_site_aniso_label
_atom_site_aniso_U_11
_atom_site_aniso_U_22
_atom_site_aniso_U_33
_atom_site_aniso_U_12
_atom_site_aniso_U_13
_atom_site_aniso_U_23
In1 0.03058(15) 0.02651(14) 0.02118(14) -0.00244(8) 0.00506(9) 0.00242(8)
N1 0.0340(15) 0.0265(14) 0.0281(14) -0.0062(11) 0.0040(11) 0.0012(11)
N2 0.0249(14) 0.0207(13) 0.0259(13) -0.0022(10) 0.0050(10) 0.0010(10)
N3 0.0337(15) 0.0251(13) 0.0224(13) -0.0034(11) 0.0039(10) 0.0029(10)
N4 0.067(2) 0.0263(15) 0.0264(15) -0.0100(14) 0.0104(13) -0.0018(11)
C1 0.047(2) 0.0320(18) 0.0366(19) -0.0081(15) 0.0065(15) 0.0057(14)
C2 0.046(2) 0.0288(18) 0.053(2) -0.0079(16) 0.0149(17) 0.0031(16)
C3 0.043(2) 0.0326(18) 0.044(2) -0.0063(15) 0.0093(16) -0.0110(15)
C4 0.0355(19) 0.0332(18) 0.0298(17) -0.0034(14) 0.0050(13) -0.0026(13)
C5 0.0239(16) 0.0267(16) 0.0273(16) 0.0002(12) 0.0036(12) 0.0016(12)
C6 0.0302(18) 0.0258(16) 0.0255(16) 0.0022(12) 0.0038(13) 0.0027(12)
C7 0.072(3) 0.0349(19) 0.0247(18) -0.0075(18) 0.0053(16) 0.0002(15)
C8 0.0290(17) 0.0256(16) 0.0269(16) 0.0005(12) 0.0067(12) 0.0021(12)
C9 0.045(2) 0.060(3) 0.063(3) 0.015(2) 0.0123(19) 0.003(2)
C10 0.058(3) 0.114(4) 0.065(3) 0.029(3) 0.013(2) 0.016(3)
Cl1 0.0347(5) 0.0416(5) 0.0340(4) 0.0070(3) 0.0039(3) 0.0041(3)
Cl2 0.0652(6) 0.0519(6) 0.0320(5) -0.0089(5) 0.0193(4) 0.0090(4)
O1 0.0329(15) 0.0562(17) 0.074(2) 0.0075(12) 0.0181(13) 0.0275(15)
S1 0.0472(5) 0.0281(4) 0.0233(4) -0.0047(3) 0.0065(3) -0.0011(3)

loop_
_atom_type_symbol
_atom_type_description
_atom_type_scat_dispersion_real
_atom_type_scat_dispersion_imag
_atom_type_scat_source
C C 0.0033 0.0016 'International Tables Vol C Tables 4.2.6.8 and 6.1.1.4'
H H 0.0000 0.0000 'International Tables Vol C Tables 4.2.6.8 and 6.1.1.4'
N N 0.0061 0.0033 'International Tables Vol C Tables 4.2.6.8 and 6.1.1.4'
O O 0.0106 0.0060 'International Tables Vol C Tables 4.2.6.8 and 6.1.1.4'
In In -0.7276 1.3100 'International Tables Vol C Tables 4.2.6.8 and 6.1.1.4'
S S 0.1246 0.1234 'International Tables Vol C Tables 4.2.6.8 and 6.1.1.4'
Cl Cl 0.1484 0.1585 'International Tables Vol C Tables 4.2.6.8 and 6.1.1.4'

loop_
_geom_angle_atom_site_label_1
_geom_angle_atom_site_label_2
_geom_angle_atom_site_label_3
_geom_angle
N2 In1 N1 72.24(9)
N2 In1 O1 81.34(9)
N1 In1 O1 82.44(10)
N2 In1 Cl2 164.63(7)
N1 In1 Cl2 99.17(7)
O1 In1 Cl2 84.94(7)
N2 In1 S1 78.87(6)
N1 In1 S1 151.06(7)
O1 In1 S1 91.65(8)
Cl2 In1 S1 108.54(3)
N2 In1 Cl1 93.84(7)
N1 In1 Cl1 86.97(7)
O1 In1 Cl1 169.27(8)
Cl2 In1 Cl1 98.48(3)
S1 In1 Cl1 96.85(3)
C1 N1 C5 119.9(3)
C1 N1 In1 123.8(2)
C5 N1 In1 116.04(19)
C6 N2 N3 119.3(2)
C6 N2 In1 119.22(19)
N3 N2 In1 121.50(18)
C8 N3 N2 114.0(2)
C8 N4 H4A 120.0
C8 N4 H4B 120.0
H4A N4 H4B 120.0
N1 C1 C2 122.5(3)
N1 C1 H1 118.7
C2 C1 H1 118.7
C3 C2 C1 118.1(3)
C3 C2 H2 120.9
C1 C2 H2 120.9
C2 C3 C4 119.9(3)
C2 C3 H3 120.1
C4 C3 H3 120.1
C3 C4 C5 119.7(3)
C3 C4 H4 120.2
C5 C4 H4 120.2
N1 C5 C4 119.9(3)
N1 C5 C6 116.8(3)
C4 C5 C6 123.3(3)
N2 C6 C5 115.5(3)
N2 C6 C7 122.8(3)
C5 C6 C7 121.6(3)
C6 C7 H7A 109.5
C6 C7 H7B 109.5
H7A C7 H7B 109.5
C6 C7 H7C 109.5
H7A C7 H7C 109.5
H7B C7 H7C 109.5
N3 C8 N4 116.4(3)
N3 C8 S1 129.4(2)
N4 C8 S1 114.2(2)
O1 C9 C10 112.0(4)
O1 C9 H9A 109.2
C10 C9 H9A 109.2
O1 C9 H9B 109.2
C10 C9 H9B 109.2
H9A C9 H9B 107.9
C9 C10 H10A 109.5
C9 C10 H10B 109.5
H10A C10 H10B 109.5
C9 C10 H10C 109.5
H10A C10 H10C 109.5
H10B C10 H10C 109.5
C9 O1 In1 130.0(2)
C9 O1 H1A 108.0
In1 O1 H1A 120.0
C8 S1 In1 96.15(10)

loop_
_geom_bond_atom_site_label_1
_geom_bond_atom_site_label_2
_geom_bond_distance
_geom_bond_publ_flag
In1 N2 2.251(2) y
In1 N1 2.252(2) y
In1 O1 2.363(2) y
In1 Cl2 2.3823(9) y
In1 S1 2.4617(9) y
In1 Cl1 2.5091(9) y
N1 C1 1.330(4) ?
N1 C5 1.351(4) ?
N2 C6 1.290(4) y
N2 N3 1.373(3) ?
N3 C8 1.326(4) y
N4 C8 1.326(4) ?
N4 H4A 0.8600 ?
N4 H4B 0.8600 ?
C1 C2 1.379(5) ?
C1 H1 0.9300 ?
C2 C3 1.366(5) ?
C2 H2 0.9300 ?
C3 C4 1.380(5) ?
C3 H3 0.9300 ?
C4 C5 1.383(4) ?
C4 H4 0.9300 ?
C5 C6 1.487(4) ?
C6 C7 1.488(4) ?
C7 H7A 0.9600 ?
C7 H7B 0.9600 ?
C7 H7C 0.9600 ?
C8 S1 1.749(3) y
C9 O1 1.444(5) ?
C9 C10 1.457(5) ?
C9 H9A 0.9700 ?
C9 H9B 0.9700 ?
C10 H10A 0.9600 ?
C10 H10B 0.9600 ?
C10 H10C 0.9600 ?
O1 H1A 0.814 ?

loop_
_geom_hbond_atom_site_label_D
_geom_hbond_atom_site_label_H
_geom_hbond_atom_site_label_A
_geom_hbond_site_symmetry_A
_geom_hbond_distance_DH
_geom_hbond_distance_HA
_geom_hbond_distance_DA
_geom_hbond_angle_DHA
_geom_hbond_publ_flag
O1 H1A Cl1 1_455 0.81 2.39 3.198(3) 170 y
N4 H4B Cl1 2_655 0.86 2.50 3.349(3) 168 y
N4 H4A N3 3_665 0.86 2.26 3.109(4) 168 y

loop_
_geom_torsion_atom_site_label_1
_geom_torsion_atom_site_label_2
_geom_torsion_atom_site_label_3
_geom_torsion_atom_site_label_4
_geom_torsion
N2 In1 N1 C1 177.9(3)
O1 In1 N1 C1 -98.8(3)
Cl2 In1 N1 C1 -15.3(3)
S1 In1 N1 C1 -178.5(2)
Cl1 In1 N1 C1 82.8(3)
N2 In1 N1 C5 3.3(2)
O1 In1 N1 C5 86.6(2)
Cl2 In1 N1 C5 170.2(2)
S1 In1 N1 C5 7.0(3)
Cl1 In1 N1 C5 -91.7(2)
N1 In1 N2 C6 -2.2(2)
O1 In1 N2 C6 -87.0(2)
Cl2 In1 N2 C6 -60.0(4)
S1 In1 N2 C6 179.6(2)
Cl1 In1 N2 C6 83.4(2)
N1 In1 N2 N3 177.1(2)
O1 In1 N2 N3 92.3(2)
Cl2 In1 N2 N3 119.3(3)
S1 In1 N2 N3 -1.1(2)
Cl1 In1 N2 N3 -97.3(2)
C6 N2 N3 C8 -178.5(3)
In1 N2 N3 C8 2.2(3)
C5 N1 C1 C2 0.1(5)
In1 N1 C1 C2 -174.3(3)
N1 C1 C2 C3 -0.3(6)
C1 C2 C3 C4 -0.1(5)
C2 C3 C4 C5 0.7(5)
C1 N1 C5 C4 0.6(5)
In1 N1 C5 C4 175.4(2)
C1 N1 C5 C6 -178.9(3)
In1 N1 C5 C6 -4.2(3)
C3 C4 C5 N1 -1.0(5)
C3 C4 C5 C6 178.5(3)
N3 N2 C6 C5 -178.5(3)
In1 N2 C6 C5 0.8(4)
N3 N2 C6 C7 0.8(5)
In1 N2 C6 C7 -179.9(3)
N1 C5 C6 N2 2.3(4)
C4 C5 C6 N2 -177.3(3)
N1 C5 C6 C7 -177.0(3)
C4 C5 C6 C7 3.4(5)
N2 N3 C8 N4 178.0(3)
N2 N3 C8 S1 -2.5(4)
C10 C9 O1 In1 102.4(4)
N2 In1 O1 C9 -55.2(3)
N1 In1 O1 C9 -128.2(3)
Cl2 In1 O1 C9 131.8(3)
S1 In1 O1 C9 23.3(3)
Cl1 In1 O1 C9 -119.1(4)
N3 C8 S1 In1 1.5(3)
N4 C8 S1 In1 -179.0(2)
N2 In1 S1 C8 -0.11(12)
N1 In1 S1 C8 -3.67(19)
O1 In1 S1 C8 -80.95(13)
Cl2 In1 S1 C8 -166.16(11)
Cl1 In1 S1 C8 92.48(11)
